data_7704374
loop_
_publ_author_name
'Han, Li-Jing'
'Wu, Xiu-Xin'
'Ma, Zheng-Gen'
'Li, Yi'
'Wei, Qiao-Hua'

_publ_section_title
;
 Novel luminescent homo/heterometallic platinum(ii) alkynyl complexes
 based on Y-shaped pyridyl diphosphines.
;
_journal_issue 24
_journal_name_full 'Dalton transactions (Cambridge, England : 2003)'
_journal_page_first 8347
_journal_page_last 8353
_journal_paper_doi 10.1039/d0dt01173h
_journal_volume 49
_journal_year 2020
_chemical_formula_sum 'C208 H148 Cl4 Cu0 N4 O2 P8 Pt4'
_chemical_formula_weight 3905.18
_space_group_IT_number 52
_space_group_name_Hall '-P 2a 2bc'
_space_group_name_H-M_alt 'P n n a'
_symmetry_cell_setting monoclinic
_symmetry_space_group_name_H-M 'P n n a'
_atom_sites_solution_hydrogens geom
_atom_sites_solution_primary direct
_atom_sites_solution_secondary difmap
_audit_creation_method SHELXL-97
_audit_update_record
;
2020-03-13 deposited with the CCDC.	2020-05-08 downloaded from the CCDC.
;
_cell_angle_alpha 90.00
_cell_angle_beta 90.00
_cell_angle_gamma 90.00
_cell_formula_units_Z 4
_cell_length_a 23.599(5)
_cell_length_b 37.492(7)
_cell_length_c 19.730(4)
_cell_measurement_reflns_used 25996
_cell_measurement_temperature 193(2)
_cell_measurement_theta_max 30.71
_cell_measurement_theta_min 1.47
_cell_volume 17457(6)
_computing_cell_refinement HKL2000
_computing_data_collection 'Mar CCD'
_computing_data_reduction HKL2000
_computing_molecular_graphics 'Bruker SHELXTL'
_computing_publication_material 'Bruker SHELXTL'
_computing_structure_refinement 'SHELXL-97 (Sheldrick, 1997)'
_computing_structure_solution 'SHELXS-97 (Sheldrick, 1990)'
_diffrn_ambient_temperature 193(2)
_diffrn_measured_fraction_theta_full 0.996
_diffrn_measured_fraction_theta_max 0.996
_diffrn_measurement_device_type 'Mar CCD 165 nm'
_diffrn_measurement_method oscillation
_diffrn_radiation_monochromator graphite
_diffrn_radiation_source 'fine-focus sealed tube'
_diffrn_radiation_type synchrotron
_diffrn_radiation_wavelength 0.72000
_diffrn_reflns_av_R_equivalents 0.0261
_diffrn_reflns_av_sigmaI/netI 0.0205
_diffrn_reflns_limit_h_max 33
_diffrn_reflns_limit_h_min -33
_diffrn_reflns_limit_k_max 53
_diffrn_reflns_limit_k_min -53
_diffrn_reflns_limit_l_max 0
_diffrn_reflns_limit_l_min -27
_diffrn_reflns_number 92068
_diffrn_reflns_theta_full 30.71
_diffrn_reflns_theta_max 30.71
_diffrn_reflns_theta_min 1.47
_diffrn_standards_decay_% none
_diffrn_standards_interval_count none
_diffrn_standards_interval_time none
_diffrn_standards_number none
_exptl_absorpt_coefficient_mu 0.000
_exptl_absorpt_correction_type sphere
_exptl_absorpt_process_details 'spherical harmonics expansion of the absorption surface (Katayama, et al. 1986)'
_exptl_crystal_colour yellow
_exptl_crystal_density_diffrn 1.486
_exptl_crystal_density_method 'not measured'
_exptl_crystal_description prism
_exptl_crystal_F_000 7758
_exptl_crystal_size_max 0.28
_exptl_crystal_size_mid 0.20
_exptl_crystal_size_min 0.18
_refine_diff_density_max 9.479
_refine_diff_density_min -4.851
_refine_diff_density_rms 0.493
_refine_ls_extinction_coef 0.00436(10)
_refine_ls_extinction_expression Fc^*^=kFc[1+0.001xFc^2^\l^3^/sin(2\q)]^-1/4^
_refine_ls_extinction_method SHELXL
_refine_ls_goodness_of_fit_ref 1.077
_refine_ls_hydrogen_treatment constr
_refine_ls_matrix_type full
_refine_ls_number_parameters 1046
_refine_ls_number_reflns 25996
_refine_ls_number_restraints 0
_refine_ls_restrained_S_all 1.077
_refine_ls_R_factor_all 0.0685
_refine_ls_R_factor_gt 0.0627
_refine_ls_shift/su_max 0.001
_refine_ls_shift/su_mean 0.000
_refine_ls_structure_factor_coef Fsqd
_refine_ls_weighting_details 'calc w=1/[\s^2^(Fo^2^)+(0.1011P)^2^+89.6415P] where P=(Fo^2^+2Fc^2^)/3'
_refine_ls_weighting_scheme calc
_refine_ls_wR_factor_gt 0.1729
_refine_ls_wR_factor_ref 0.1762
_reflns_number_gt 24185
_reflns_number_total 25996
_reflns_threshold_expression >2sigma(I)
_cod_data_source_file d0dt01173h2.cif
_cod_data_source_block w1
_cod_depositor_comments
;
The following automatic conversions were performed:

data item '_symmetry_cell_setting' value 'Monoclinic' was changed to
'monoclinic' in accordance with the
/home/data/users/saulius/crontab/automatic-downloads/rss-feeds/RSC/lib/dictionaries/cif_core.dic
dictionary named 'cif_core.dic' version 2.4.2 last updated on
2011-04-26.

Automatic conversion script
Id: cif_fix_values 7556 2019-12-06 15:28:31Z antanas 

 Adding full bibliography for 7704372--7704375.cif.
;
_cod_original_sg_symbol_H-M Pnna
_cod_database_code 7704374

loop_
_symmetry_equiv_pos_as_xyz
'x, y, z'
'-x+1/2, -y, z'
'x, -y+1/2, -z+1/2'
'-x+1/2, y+1/2, -z+1/2'
'-x, -y, -z'
'x-1/2, y, -z'
'-x, y-1/2, z-1/2'
'x-1/2, -y-1/2, z-1/2'

loop_
_atom_site_label
_atom_site_type_symbol
_atom_site_fract_x
_atom_site_fract_y
_atom_site_fract_z
_atom_site_U_iso_or_equiv
_atom_site_adp_type
_atom_site_occupancy
_atom_site_symmetry_multiplicity
_atom_site_calc_flag
_atom_site_refinement_flags
_atom_site_disorder_assembly
_atom_site_disorder_group
Pt1 Pt 0.220815(7) 0.193285(4) 0.172015(8) 0.02403(7) Uani 1 1 d . . .
Pt2 Pt 0.2500 0.0000 0.620079(11) 0.02527(7) Uani 1 2 d S . .
Pt3 Pt 0.2500 0.0000 0.882199(11) 0.02545(7) Uani 1 2 d S . .
Cl1 Cl 0.2433(2) 0.0605(3) 0.0656(2) 0.253(5) Uani 1 1 d . . .
Cl2 Cl 0.25529(15) 0.07120(17) 0.2026(3) 0.162(3) Uani 1 1 d . . .
P1 P 0.30580(5) 0.21231(3) 0.13017(6) 0.0265(2) Uani 1 1 d . . .
P2 P 0.13553(5) 0.17854(3) 0.21908(5) 0.02235(19) Uani 1 1 d . . .
P3 P 0.17065(5) 0.03492(3) 0.62621(5) 0.0266(2) Uani 1 1 d . . .
P4 P 0.16275(5) -0.02621(3) 0.87835(5) 0.0254(2) Uani 1 1 d . . .
O1 O 0.2475(6) 0.0384(3) 0.4418(4) 0.136(5) Uani 1 1 d . . .
N1 N 0.6156(4) 0.2378(4) 0.2594(8) 0.066(5) Uani 0.50 1 d P . .
N2 N -0.1766(3) 0.2500 0.2500 0.053(2) Uani 1 2 d S . .
N3 N -0.1451(2) 0.0080(2) 0.7351(3) 0.0553(14) Uani 1 1 d . . .
C1 C 0.2652(2) 0.16765(13) 0.2433(3) 0.0327(9) Uani 1 1 d . . .
C01 C 0.2080(5) 0.0862(2) 0.1310(7) 0.088(3) Uani 1 1 d . . .
H01A H 0.1681 0.0789 0.1376 0.106 Uiso 1 1 calc R . .
H01B H 0.2103 0.1122 0.1229 0.106 Uiso 1 1 calc R . .
C2 C 0.2940(2) 0.15246(15) 0.2852(3) 0.0403(11) Uani 1 1 d . . .
C3 C 0.3298(3) 0.13526(17) 0.3344(4) 0.0523(17) Uani 1 1 d . . .
C03 C 0.2430(5) 0.0278(3) 0.3769(7) 0.085(3) Uani 1 1 d . . .
C4 C 0.3881(3) 0.1409(2) 0.3333(5) 0.071(3) Uani 1 1 d . . .
H4A H 0.4046 0.1563 0.3005 0.085 Uiso 1 1 calc R . .
C5 C 0.4227(4) 0.1233(3) 0.3824(6) 0.091(4) Uani 1 1 d . . .
H5A H 0.4626 0.1267 0.3819 0.109 Uiso 1 1 calc R . .
C6 C 0.3983(6) 0.1013(3) 0.4309(6) 0.098(4) Uani 1 1 d . . .
H6A H 0.4212 0.0900 0.4642 0.118 Uiso 1 1 calc R . .
C7 C 0.3427(5) 0.0961(2) 0.4302(5) 0.085(3) Uani 1 1 d . . .
H7A H 0.3262 0.0807 0.4630 0.102 Uiso 1 1 calc R . .
C8 C 0.3082(4) 0.1125(2) 0.3828(4) 0.062(2) Uani 1 1 d . . .
H8A H 0.2686 0.1080 0.3837 0.075 Uiso 1 1 calc R . .
C11 C 0.1738(2) 0.21899(12) 0.1029(2) 0.0273(8) Uani 1 1 d . . .
C12 C 0.1406(2) 0.23340(13) 0.0649(2) 0.0326(9) Uani 1 1 d . . .
C13 C 0.0981(3) 0.24967(13) 0.0228(3) 0.0402(12) Uani 1 1 d . . .
C14 C 0.1111(4) 0.2640(2) -0.0404(4) 0.066(2) Uani 1 1 d . . .
H14A H 0.1489 0.2629 -0.0569 0.079 Uiso 1 1 calc R . .
C15 C 0.0692(6) 0.2798(3) -0.0794(5) 0.092(4) Uani 1 1 d . . .
H15A H 0.0785 0.2899 -0.1221 0.111 Uiso 1 1 calc R . .
C16 C 0.0146(5) 0.2809(2) -0.0566(6) 0.089(4) Uani 1 1 d . . .
H16A H -0.0138 0.2919 -0.0837 0.107 Uiso 1 1 calc R . .
C17 C 0.0003(4) 0.2665(2) 0.0045(5) 0.077(3) Uani 1 1 d . . .
H17A H -0.0379 0.2673 0.0198 0.093 Uiso 1 1 calc R . .
C18 C 0.0419(3) 0.25065(17) 0.0444(4) 0.0524(16) Uani 1 1 d . . .
H18A H 0.0319 0.2404 0.0868 0.063 Uiso 1 1 calc R . .
C31 C 0.3026(2) 0.04183(13) 0.6205(2) 0.0273(8) Uani 1 1 d . . .
C32 C 0.3379(2) 0.06520(13) 0.6213(2) 0.0302(9) Uani 1 1 d . . .
C33 C 0.3831(2) 0.09076(14) 0.6226(2) 0.0311(9) Uani 1 1 d . . .
C34 C 0.4363(2) 0.08136(15) 0.6475(3) 0.0366(10) Uani 1 1 d . . .
H34A H 0.4419 0.0582 0.6659 0.044 Uiso 1 1 calc R . .
C35 C 0.4810(2) 0.10522(18) 0.6459(3) 0.0458(13) Uani 1 1 d . . .
H35A H 0.5171 0.0982 0.6626 0.055 Uiso 1 1 calc R . .
C36 C 0.4734(3) 0.1392(2) 0.6202(3) 0.0505(15) Uani 1 1 d . . .
H36A H 0.5040 0.1556 0.6188 0.061 Uiso 1 1 calc R . .
C37 C 0.4201(3) 0.14889(19) 0.5963(4) 0.0552(16) Uani 1 1 d . . .
H37A H 0.4144 0.1722 0.5788 0.066 Uiso 1 1 calc R . .
C38 C 0.3755(3) 0.12525(17) 0.5977(3) 0.0474(14) Uani 1 1 d . . .
H38A H 0.3393 0.1324 0.5815 0.057 Uiso 1 1 calc R . .
C41 C 0.2099(2) 0.04674(13) 0.8833(2) 0.0286(9) Uani 1 1 d . . .
C42 C 0.1829(2) 0.07450(14) 0.8865(2) 0.0339(10) Uani 1 1 d . . .
C43 C 0.1500(2) 0.10639(15) 0.8922(3) 0.0358(10) Uani 1 1 d . . .
C44 C 0.1724(3) 0.13693(15) 0.9218(3) 0.0415(12) Uani 1 1 d . . .
H44A H 0.2106 0.1370 0.9367 0.050 Uiso 1 1 calc R . .
C45 C 0.1396(3) 0.16731(17) 0.9298(3) 0.0504(15) Uani 1 1 d . . .
H45A H 0.1552 0.1878 0.9513 0.060 Uiso 1 1 calc R . .
C46 C 0.0849(3) 0.1680(2) 0.9069(4) 0.0590(19) Uani 1 1 d . . .
H46A H 0.0626 0.1889 0.9120 0.071 Uiso 1 1 calc R . .
C47 C 0.0620(3) 0.1377(2) 0.8762(4) 0.0596(19) Uani 1 1 d . . .
H47A H 0.0239 0.1381 0.8604 0.072 Uiso 1 1 calc R . .
C48 C 0.0942(3) 0.10702(18) 0.8684(3) 0.0448(13) Uani 1 1 d . . .
H48A H 0.0785 0.0866 0.8471 0.054 Uiso 1 1 calc R . .
C101 C 0.3042(2) 0.24474(14) 0.0621(3) 0.0349(10) Uani 1 1 d . . .
C102 C 0.2838(3) 0.2333(2) -0.0012(3) 0.0502(15) Uani 1 1 d . . .
H10A H 0.2702 0.2096 -0.0065 0.060 Uiso 1 1 calc R . .
C103 C 0.2834(3) 0.2558(2) -0.0541(3) 0.0527(16) Uani 1 1 d . . .
H10B H 0.2699 0.2478 -0.0968 0.063 Uiso 1 1 calc R . .
C104 C 0.3024(3) 0.2908(2) -0.0473(4) 0.0562(17) Uani 1 1 d . . .
H10C H 0.3025 0.3063 -0.0854 0.067 Uiso 1 1 calc R . .
C105 C 0.3210(4) 0.30275(18) 0.0151(4) 0.0578(18) Uani 1 1 d . . .
H10D H 0.3334 0.3267 0.0202 0.069 Uiso 1 1 calc R . .
C106 C 0.3217(3) 0.27972(15) 0.0707(3) 0.0449(13) Uani 1 1 d . . .
H10E H 0.3341 0.2879 0.1138 0.054 Uiso 1 1 calc R . .
C111 C 0.3536(2) 0.17875(16) 0.0953(3) 0.0450(14) Uani 1 1 d . . .
C112 C 0.3971(3) 0.1887(2) 0.0521(4) 0.061(2) Uani 1 1 d . . .
H11A H 0.4005 0.2129 0.0384 0.073 Uiso 1 1 calc R . .
C113 C 0.4357(3) 0.1637(3) 0.0289(6) 0.092(4) Uani 1 1 d . . .
H11B H 0.4658 0.1707 -0.0002 0.110 Uiso 1 1 calc R . .
C114 C 0.4302(3) 0.1285(3) 0.0482(7) 0.099(4) Uani 1 1 d . . .
H11C H 0.4562 0.1112 0.0320 0.119 Uiso 1 1 calc R . .
C115 C 0.3875(4) 0.1186(2) 0.0903(6) 0.084(3) Uani 1 1 d . . .
H11D H 0.3840 0.0943 0.1034 0.101 Uiso 1 1 calc R . .
C116 C 0.3493(3) 0.14334(19) 0.1143(4) 0.059(2) Uani 1 1 d . . .
H11E H 0.3198 0.1361 0.1440 0.071 Uiso 1 1 calc R . .
C131 C 0.3176(3) 0.2500 0.2500 0.0275(12) Uani 1 2 d S . .
H13A H 0.2773 0.2500 0.2500 0.033 Uiso 1 2 calc SR . .
C132 C 0.34708(18) 0.23327(11) 0.1978(2) 0.0272(8) Uani 1 1 d . . .
C133 C 0.4055(2) 0.23353(13) 0.1977(3) 0.0327(9) Uani 1 1 d . . .
H13B H 0.4256 0.2224 0.1618 0.039 Uiso 1 1 calc R . .
C134 C 0.4352(3) 0.2500 0.2500 0.0390(17) Uani 1 2 d S . .
C135 C 0.4974(4) 0.2500 0.2500 0.070(4) Uani 1 2 d S . .
C136 C 0.5278(3) 0.2193(4) 0.2304(5) 0.099(5) Uani 1 1 d . . .
C137 C 0.5877(4) 0.2234(6) 0.2290(7) 0.165(10) Uani 1 1 d . . .
C201 C 0.13641(19) 0.15710(12) 0.3011(2) 0.0275(8) Uani 1 1 d . . .
C202 C 0.1328(3) 0.17651(17) 0.3603(3) 0.0456(13) Uani 1 1 d . . .
H20A H 0.1288 0.2017 0.3583 0.055 Uiso 1 1 calc R . .
C203 C 0.1349(4) 0.1594(2) 0.4230(3) 0.0615(19) Uani 1 1 d . . .
H20B H 0.1337 0.1730 0.4635 0.074 Uiso 1 1 calc R . .
C204 C 0.1389(3) 0.1231(2) 0.4263(3) 0.0566(17) Uani 1 1 d . . .
H20C H 0.1389 0.1115 0.4691 0.068 Uiso 1 1 calc R . .
C205 C 0.1428(3) 0.10324(17) 0.3675(3) 0.0503(15) Uani 1 1 d . . .
H20D H 0.1461 0.0780 0.3698 0.060 Uiso 1 1 calc R . .
C206 C 0.1420(3) 0.12030(14) 0.3051(3) 0.0400(11) Uani 1 1 d . . .
H20E H 0.1452 0.1067 0.2647 0.048 Uiso 1 1 calc R . .
C211 C 0.0929(2) 0.14858(12) 0.1677(2) 0.0264(8) Uani 1 1 d . . .
C212 C 0.1118(3) 0.13981(19) 0.1037(3) 0.0554(19) Uani 1 1 d . . .
H21A H 0.1447 0.1510 0.0859 0.066 Uiso 1 1 calc R . .
C213 C 0.0830(5) 0.1146(3) 0.0653(4) 0.098(4) Uani 1 1 d . . .
H21B H 0.0969 0.1081 0.0219 0.117 Uiso 1 1 calc R . .
C214 C 0.0347(4) 0.0994(3) 0.0898(4) 0.086(4) Uani 1 1 d . . .
H21C H 0.0160 0.0815 0.0640 0.103 Uiso 1 1 calc R . .
C215 C 0.0124(3) 0.10960(19) 0.1523(3) 0.0499(15) Uani 1 1 d . . .
H21D H -0.0231 0.1005 0.1674 0.060 Uiso 1 1 calc R . .
C216 C 0.0431(2) 0.13340(13) 0.1922(3) 0.0313(9) Uani 1 1 d . . .
H21E H 0.0300 0.1393 0.2363 0.038 Uiso 1 1 calc R . .
C231 C 0.1231(3) 0.2500 0.2500 0.0236(11) Uani 1 2 d S . .
H23A H 0.1633 0.2500 0.2500 0.028 Uiso 1 2 calc SR . .
C232 C 0.09345(18) 0.21868(11) 0.2348(2) 0.0247(7) Uani 1 1 d . . .
C233 C 0.0350(2) 0.21895(12) 0.2352(2) 0.0289(8) Uani 1 1 d . . .
H23B H 0.0147 0.1977 0.2252 0.035 Uiso 1 1 calc R . .
C234 C 0.0054(3) 0.2500 0.2500 0.0275(12) Uani 1 2 d S . .
C235 C -0.0577(3) 0.2500 0.2500 0.0334(14) Uani 1 2 d S . .
C236 C -0.0885(2) 0.27935(16) 0.2268(3) 0.0425(12) Uani 1 1 d . . .
H23C H -0.0697 0.3000 0.2104 0.051 Uiso 1 1 calc R . .
C237 C -0.1474(3) 0.2777(2) 0.2280(4) 0.0523(16) Uani 1 1 d . . .
H23D H -0.1679 0.2979 0.2120 0.063 Uiso 1 1 calc R . .
C301 C 0.1236(2) 0.03371(14) 0.5530(2) 0.0318(9) Uani 1 1 d . . .
C302 C 0.0818(2) 0.05955(15) 0.5444(3) 0.0366(10) Uani 1 1 d . . .
H30A H 0.0793 0.0790 0.5751 0.044 Uiso 1 1 calc R . .
C303 C 0.0437(2) 0.05701(18) 0.4908(3) 0.0428(12) Uani 1 1 d . . .
H30B H 0.0149 0.0745 0.4853 0.051 Uiso 1 1 calc R . .
C304 C 0.0477(3) 0.02887(18) 0.4453(3) 0.0471(13) Uani 1 1 d . . .
H30C H 0.0217 0.0271 0.4087 0.057 Uiso 1 1 calc R . .
C305 C 0.0897(3) 0.00323(19) 0.4533(3) 0.0515(16) Uani 1 1 d . . .
H30D H 0.0924 -0.0161 0.4223 0.062 Uiso 1 1 calc R . .
C306 C 0.1277(3) 0.00594(17) 0.5067(3) 0.0450(13) Uani 1 1 d . . .
H30E H 0.1568 -0.0114 0.5117 0.054 Uiso 1 1 calc R . .
C311 C 0.1815(2) 0.08194(13) 0.6428(2) 0.0320(9) Uani 1 1 d . . .
C312 C 0.1749(3) 0.09675(16) 0.7066(3) 0.0460(13) Uani 1 1 d . . .
H31A H 0.1637 0.0822 0.7436 0.055 Uiso 1 1 calc R . .
C313 C 0.1847(4) 0.13301(18) 0.7166(4) 0.0561(17) Uani 1 1 d . . .
H31B H 0.1812 0.1429 0.7607 0.067 Uiso 1 1 calc R . .
C314 C 0.1995(3) 0.15468(18) 0.6626(4) 0.0526(15) Uani 1 1 d . . .
H31C H 0.2038 0.1797 0.6688 0.063 Uiso 1 1 calc R . .
C315 C 0.2081(3) 0.13937(17) 0.5995(3) 0.0459(13) Uani 1 1 d . . .
H31D H 0.2195 0.1539 0.5626 0.055 Uiso 1 1 calc R . .
C316 C 0.2004(3) 0.10311(15) 0.5895(3) 0.0389(11) Uani 1 1 d . . .
H31E H 0.2079 0.0928 0.5465 0.047 Uiso 1 1 calc R . .
C331 C 0.1538(2) 0.00576(13) 0.7532(2) 0.0271(8) Uani 1 1 d . . .
H33A H 0.1941 0.0058 0.7553 0.032 Uiso 1 1 calc R . .
C332 C 0.1264(2) 0.01967(13) 0.6963(2) 0.0280(8) Uani 1 1 d . . .
C333 C 0.0679(2) 0.02060(13) 0.6948(2) 0.0292(8) Uani 1 1 d . . .
H33B H 0.0491 0.0310 0.6571 0.035 Uiso 1 1 calc R . .
C334 C 0.0362(2) 0.00638(14) 0.7480(2) 0.0280(8) Uani 1 1 d . . .
C335 C -0.0267(2) 0.00670(15) 0.7435(2) 0.0315(9) Uani 1 1 d . . .
C336 C -0.0559(3) 0.03752(18) 0.7254(3) 0.0454(13) Uani 1 1 d . . .
H33C H -0.0358 0.0588 0.7150 0.054 Uiso 1 1 calc R . .
C337 C -0.1145(3) 0.0370(2) 0.7227(4) 0.0547(17) Uani 1 1 d . . .
H33D H -0.1337 0.0584 0.7115 0.066 Uiso 1 1 calc R . .
C338 C -0.1172(3) -0.0215(2) 0.7519(3) 0.0483(15) Uani 1 1 d . . .
H33E H -0.1385 -0.0424 0.7613 0.058 Uiso 1 1 calc R . .
C339 C -0.0585(2) -0.02350(16) 0.7567(3) 0.0387(11) Uani 1 1 d . . .
H33F H -0.0405 -0.0453 0.7689 0.046 Uiso 1 1 calc R . .
C340 C 0.0639(2) -0.00843(13) 0.8035(2) 0.0284(8) Uani 1 1 d . . .
H34B H 0.0425 -0.0188 0.8391 0.034 Uiso 1 1 calc R . .
C341 C 0.12232(19) -0.00817(12) 0.8072(2) 0.0268(8) Uani 1 1 d . . .
C401 C 0.1610(2) -0.07394(13) 0.8647(2) 0.0296(8) Uani 1 1 d . . .
C402 C 0.1575(3) -0.08815(15) 0.7999(3) 0.0476(14) Uani 1 1 d . . .
H40A H 0.1534 -0.0727 0.7621 0.057 Uiso 1 1 calc R . .
C403 C 0.1598(4) -0.12460(18) 0.7901(3) 0.065(2) Uani 1 1 d . . .
H40B H 0.1579 -0.1341 0.7456 0.078 Uiso 1 1 calc R . .
C404 C 0.1649(4) -0.14735(17) 0.8455(4) 0.0561(17) Uani 1 1 d . . .
H40C H 0.1652 -0.1725 0.8390 0.067 Uiso 1 1 calc R . .
C405 C 0.1694(3) -0.13333(16) 0.9096(3) 0.0496(15) Uani 1 1 d . . .
H40D H 0.1733 -0.1489 0.9474 0.060 Uiso 1 1 calc R . .
C406 C 0.1684(3) -0.09654(15) 0.9198(3) 0.0436(13) Uani 1 1 d . . .
H40E H 0.1727 -0.0870 0.9641 0.052 Uiso 1 1 calc R . .
C411 C 0.1209(2) -0.01964(14) 0.9546(2) 0.0318(9) Uani 1 1 d . . .
C412 C 0.1382(4) 0.0058(2) 1.0015(3) 0.0561(18) Uani 1 1 d . . .
H41A H 0.1705 0.0202 0.9927 0.067 Uiso 1 1 calc R . .
C413 C 0.1079(4) 0.0101(2) 1.0615(3) 0.065(2) Uani 1 1 d . . .
H41B H 0.1191 0.0278 1.0932 0.078 Uiso 1 1 calc R . .
C414 C 0.0616(3) -0.0113(2) 1.0751(3) 0.0502(15) Uani 1 1 d . . .
H41C H 0.0424 -0.0094 1.1173 0.060 Uiso 1 1 calc R . .
C415 C 0.0435(3) -0.0352(2) 1.0281(3) 0.0511(15) Uani 1 1 d . . .
H41D H 0.0102 -0.0488 1.0359 0.061 Uiso 1 1 calc R . .
C416 C 0.0742(3) -0.03971(19) 0.9680(3) 0.0459(13) Uani 1 1 d . . .
H41E H 0.0622 -0.0571 0.9360 0.055 Uiso 1 1 calc R . .

loop_
_atom_site_aniso_label
_atom_site_aniso_U_11
_atom_site_aniso_U_22
_atom_site_aniso_U_33
_atom_site_aniso_U_23
_atom_site_aniso_U_13
_atom_site_aniso_U_12
Pt1 0.02333(10) 0.01982(10) 0.02893(10) -0.00080(5) 0.00046(5) -0.00090(5)
Pt2 0.02650(12) 0.03204(13) 0.01726(11) 0.000 0.000 0.00182(8)
Pt3 0.02927(13) 0.02720(13) 0.01989(12) 0.000 0.000 0.00673(8)
Cl1 0.117(3) 0.549(15) 0.092(3) -0.129(6) 0.018(2) -0.088(6)
Cl2 0.078(2) 0.249(6) 0.158(4) 0.114(4) -0.035(2) -0.046(3)
P1 0.0244(5) 0.0227(5) 0.0325(5) -0.0102(4) 0.0049(4) -0.0027(4)
P2 0.0242(5) 0.0200(4) 0.0228(5) 0.0010(3) -0.0003(4) -0.0014(3)
P3 0.0280(5) 0.0340(6) 0.0176(4) 0.0043(4) -0.0001(4) 0.0031(4)
P4 0.0297(5) 0.0300(5) 0.0167(4) 0.0011(4) 0.0025(4) 0.0064(4)
O1 0.247(13) 0.098(6) 0.062(4) 0.027(4) 0.012(6) 0.093(7)
N1 0.025(4) 0.114(15) 0.058(9) -0.021(9) 0.003(5) 0.008(5)
N2 0.029(3) 0.068(5) 0.061(5) -0.031(4) 0.000 0.000
N3 0.028(2) 0.089(4) 0.049(3) 0.001(3) -0.004(2) 0.007(3)
C1 0.030(2) 0.026(2) 0.042(3) 0.0036(18) -0.0083(18) 0.0000(18)
C01 0.077(6) 0.040(4) 0.146(11) -0.010(5) 0.028(6) 0.008(4)
C2 0.036(2) 0.033(2) 0.052(3) -0.004(2) -0.010(2) 0.004(2)
C3 0.056(4) 0.038(3) 0.062(4) -0.016(3) -0.030(3) 0.019(3)
C03 0.084(7) 0.055(5) 0.115(9) 0.022(5) 0.026(6) -0.003(4)
C4 0.047(4) 0.071(5) 0.095(6) -0.026(4) -0.033(4) 0.021(4)
C5 0.063(5) 0.104(8) 0.106(8) -0.049(7) -0.049(5) 0.038(5)
C6 0.124(9) 0.084(7) 0.087(7) -0.021(6) -0.062(7) 0.056(7)
C7 0.130(9) 0.058(5) 0.067(5) 0.005(4) -0.044(6) 0.034(5)
C8 0.084(6) 0.048(4) 0.054(4) 0.003(3) -0.028(4) 0.021(4)
C11 0.031(2) 0.0248(18) 0.0257(18) 0.0000(15) 0.0015(16) 0.0008(15)
C12 0.043(3) 0.027(2) 0.029(2) -0.0008(16) 0.0022(18) 0.0002(18)
C13 0.063(4) 0.027(2) 0.031(2) -0.0019(17) -0.011(2) 0.006(2)
C14 0.104(6) 0.057(4) 0.038(3) 0.016(3) -0.018(4) 0.010(4)
C15 0.144(11) 0.071(6) 0.063(5) 0.025(4) -0.046(6) 0.011(6)
C16 0.121(9) 0.058(5) 0.088(7) -0.001(4) -0.071(7) 0.021(5)
C17 0.072(5) 0.058(5) 0.101(7) -0.013(4) -0.046(5) 0.021(4)
C18 0.058(4) 0.047(3) 0.052(4) -0.008(3) -0.020(3) 0.013(3)
C31 0.027(2) 0.032(2) 0.0220(18) 0.0019(15) -0.0009(14) 0.0016(16)
C32 0.032(2) 0.036(2) 0.0226(19) 0.0014(16) -0.0013(15) 0.0019(18)
C33 0.033(2) 0.036(2) 0.0245(19) -0.0020(16) -0.0023(16) 0.0002(18)
C34 0.030(2) 0.042(3) 0.037(2) -0.006(2) 0.0004(19) 0.0040(19)
C35 0.032(2) 0.056(3) 0.049(3) -0.019(3) 0.001(2) 0.001(2)
C36 0.042(3) 0.059(4) 0.051(3) -0.014(3) 0.005(2) -0.014(3)
C37 0.059(4) 0.046(3) 0.061(4) 0.007(3) -0.013(3) -0.013(3)
C38 0.044(3) 0.044(3) 0.054(3) 0.012(3) -0.018(3) -0.008(2)
C41 0.033(2) 0.028(2) 0.0251(19) -0.0049(15) -0.0024(15) 0.0111(17)
C42 0.041(3) 0.035(2) 0.026(2) -0.0023(17) -0.0018(18) 0.011(2)
C43 0.041(3) 0.039(2) 0.028(2) -0.0016(18) 0.0004(18) 0.016(2)
C44 0.048(3) 0.038(3) 0.039(3) -0.007(2) -0.004(2) 0.014(2)
C45 0.067(4) 0.040(3) 0.044(3) -0.008(2) 0.001(3) 0.019(3)
C46 0.067(4) 0.056(4) 0.054(4) -0.009(3) 0.000(3) 0.035(3)
C47 0.050(4) 0.068(4) 0.061(4) -0.007(3) -0.011(3) 0.029(3)
C48 0.043(3) 0.054(3) 0.038(3) -0.006(2) -0.003(2) 0.018(2)
C101 0.032(2) 0.039(2) 0.033(2) -0.0070(19) 0.0126(19) -0.0087(18)
C102 0.056(4) 0.058(4) 0.037(3) -0.005(3) 0.009(2) -0.022(3)
C103 0.048(3) 0.076(5) 0.035(3) -0.002(3) 0.007(2) -0.009(3)
C104 0.063(4) 0.063(4) 0.042(3) 0.009(3) 0.018(3) 0.005(3)
C105 0.080(5) 0.041(3) 0.053(4) 0.004(3) 0.018(4) -0.004(3)
C106 0.062(4) 0.034(2) 0.038(3) -0.004(2) 0.009(3) -0.007(2)
C111 0.026(2) 0.044(3) 0.064(4) -0.034(3) 0.005(2) -0.002(2)
C112 0.032(3) 0.071(4) 0.079(5) -0.049(4) 0.020(3) -0.013(3)
C113 0.035(3) 0.108(7) 0.131(9) -0.085(7) 0.023(4) -0.009(4)
C114 0.040(4) 0.095(7) 0.162(11) -0.092(7) -0.001(5) 0.013(4)
C115 0.057(4) 0.053(4) 0.143(9) -0.058(5) -0.019(5) 0.018(3)
C116 0.043(3) 0.046(3) 0.088(5) -0.034(3) -0.007(3) 0.007(3)
C131 0.021(3) 0.026(3) 0.036(3) -0.012(2) 0.000 0.000
C132 0.0236(18) 0.0220(17) 0.036(2) -0.0080(16) 0.0016(16) -0.0022(14)
C133 0.026(2) 0.037(2) 0.036(2) -0.0087(18) 0.0038(17) 0.0000(17)
C134 0.020(3) 0.054(5) 0.043(4) -0.013(3) 0.000 0.000
C135 0.024(4) 0.134(12) 0.053(6) -0.041(6) 0.000 0.000
C136 0.038(4) 0.191(13) 0.068(5) -0.063(7) -0.012(3) 0.042(5)
C137 0.044(5) 0.35(3) 0.096(8) -0.120(13) -0.026(5) 0.070(9)
C201 0.0294(19) 0.0289(19) 0.0243(19) 0.0063(15) -0.0013(15) -0.0022(15)
C202 0.071(4) 0.043(3) 0.022(2) 0.004(2) -0.002(2) 0.007(3)
C203 0.091(6) 0.069(4) 0.025(2) 0.010(3) -0.005(3) 0.008(4)
C204 0.062(4) 0.071(4) 0.037(3) 0.023(3) -0.012(3) -0.011(3)
C205 0.059(4) 0.040(3) 0.053(3) 0.021(3) -0.018(3) -0.011(3)
C206 0.049(3) 0.031(2) 0.040(3) 0.005(2) -0.011(2) -0.001(2)
C211 0.028(2) 0.0244(18) 0.0271(19) 0.0008(14) -0.0028(15) -0.0042(15)
C212 0.074(4) 0.058(4) 0.035(3) -0.014(3) 0.015(3) -0.039(3)
C213 0.131(9) 0.117(8) 0.045(4) -0.036(4) 0.031(5) -0.093(7)
C214 0.101(7) 0.112(7) 0.045(4) -0.019(4) 0.007(4) -0.076(6)
C215 0.050(3) 0.055(4) 0.045(3) 0.007(3) -0.008(3) -0.026(3)
C216 0.027(2) 0.030(2) 0.037(2) 0.0040(18) 0.0005(17) -0.0041(16)
C231 0.022(2) 0.023(2) 0.027(3) -0.0012(19) 0.000 0.000
C232 0.0267(19) 0.0229(17) 0.0246(17) 0.0005(14) 0.0002(15) -0.0001(14)
C233 0.029(2) 0.0260(19) 0.032(2) 0.0002(16) 0.0007(17) -0.0005(16)
C234 0.024(3) 0.027(3) 0.032(3) -0.002(2) 0.000 0.000
C235 0.024(3) 0.032(3) 0.043(4) -0.010(3) 0.000 0.000
C236 0.032(2) 0.041(3) 0.055(3) -0.013(2) -0.009(2) 0.004(2)
C237 0.032(3) 0.059(4) 0.065(4) -0.025(3) -0.010(3) 0.009(2)
C301 0.032(2) 0.041(2) 0.0219(18) 0.0082(17) -0.0023(16) 0.0010(18)
C302 0.038(2) 0.044(3) 0.028(2) 0.0091(19) -0.0015(18) 0.005(2)
C303 0.035(2) 0.060(3) 0.033(2) 0.014(2) -0.002(2) 0.005(2)
C304 0.050(3) 0.058(3) 0.034(3) 0.009(2) -0.013(2) -0.004(3)
C305 0.065(4) 0.055(4) 0.035(3) -0.002(2) -0.019(3) 0.006(3)
C306 0.056(4) 0.050(3) 0.029(2) 0.001(2) -0.010(2) 0.011(3)
C311 0.034(2) 0.033(2) 0.028(2) 0.0026(17) -0.0001(17) 0.0063(18)
C312 0.065(4) 0.039(3) 0.034(3) -0.002(2) 0.011(2) 0.004(3)
C313 0.074(5) 0.042(3) 0.052(4) -0.010(3) 0.013(3) -0.002(3)
C314 0.058(4) 0.036(3) 0.064(4) 0.002(3) -0.001(3) 0.006(3)
C315 0.049(3) 0.045(3) 0.043(3) 0.012(2) -0.004(2) 0.002(2)
C316 0.043(3) 0.040(3) 0.033(2) 0.007(2) -0.001(2) 0.003(2)
C331 0.028(2) 0.036(2) 0.0176(18) 0.0016(14) 0.0015(14) 0.0048(17)
C332 0.030(2) 0.034(2) 0.0196(17) 0.0040(15) 0.0013(15) 0.0053(16)
C333 0.032(2) 0.033(2) 0.0230(18) 0.0028(16) 0.0016(16) 0.0064(17)
C334 0.026(2) 0.034(2) 0.025(2) 0.0010(15) 0.0035(14) 0.0061(17)
C335 0.027(2) 0.042(2) 0.025(2) -0.0020(17) 0.0023(16) 0.0080(19)
C336 0.038(3) 0.055(3) 0.043(3) 0.015(3) 0.009(2) 0.013(2)
C337 0.038(3) 0.075(5) 0.051(4) 0.018(3) 0.006(3) 0.019(3)
C338 0.034(3) 0.062(4) 0.049(3) -0.017(3) 0.003(2) -0.003(3)
C339 0.033(2) 0.043(3) 0.041(3) -0.012(2) 0.0013(19) 0.003(2)
C340 0.030(2) 0.032(2) 0.0227(18) -0.0004(16) 0.0033(15) 0.0044(16)
C341 0.030(2) 0.0309(19) 0.0192(17) 0.0027(15) 0.0018(15) 0.0057(16)
C401 0.034(2) 0.031(2) 0.0238(19) 0.0010(16) 0.0020(16) 0.0024(17)
C402 0.083(5) 0.034(2) 0.026(2) -0.0046(19) -0.008(3) 0.003(3)
C403 0.120(7) 0.038(3) 0.036(3) -0.007(2) -0.013(4) 0.006(4)
C404 0.086(5) 0.035(3) 0.048(3) -0.002(2) -0.010(3) -0.001(3)
C405 0.076(4) 0.033(3) 0.040(3) 0.007(2) -0.001(3) 0.001(3)
C406 0.071(4) 0.032(2) 0.028(2) 0.0032(19) 0.001(2) 0.004(2)
C411 0.035(2) 0.042(2) 0.0183(17) 0.0036(16) 0.0047(16) 0.0111(19)
C412 0.082(5) 0.057(4) 0.029(3) -0.007(3) 0.021(3) -0.009(3)
C413 0.095(6) 0.066(4) 0.035(3) -0.014(3) 0.026(4) -0.001(4)
C414 0.062(4) 0.061(4) 0.028(2) 0.001(2) 0.013(2) 0.018(3)
C415 0.043(3) 0.075(4) 0.035(3) -0.001(3) 0.013(2) 0.002(3)
C416 0.042(3) 0.065(4) 0.030(2) -0.009(2) 0.011(2) -0.007(3)

loop_
_atom_type_symbol
_atom_type_description
_atom_type_scat_dispersion_real
_atom_type_scat_dispersion_imag
_atom_type_scat_source
C C 0.0000 0.0000 'International Tables Vol C Tables 4.2.6.8 and 6.1.1.4'
H H 0.0000 0.0000 'International Tables Vol C Tables 4.2.6.8 and 6.1.1.4'
Cl Cl 0.0000 0.0000 'International Tables Vol C Tables 4.2.6.8 and 6.1.1.4'
Cu Cu 0.0000 0.0000 'International Tables Vol C Tables 4.2.6.8 and 6.1.1.4'
N N 0.0000 0.0000 'International Tables Vol C Tables 4.2.6.8 and 6.1.1.4'
O O 0.0000 0.0000 'International Tables Vol C Tables 4.2.6.8 and 6.1.1.4'
P P 0.0000 0.0000 'International Tables Vol C Tables 4.2.6.8 and 6.1.1.4'
Pt Pt 0.0000 0.0000 'International Tables Vol C Tables 4.2.6.8 and 6.1.1.4'

loop_
_geom_angle_atom_site_label_1
_geom_angle_atom_site_label_2
_geom_angle_atom_site_label_3
_geom_angle
_geom_angle_site_symmetry_1
_geom_angle_site_symmetry_3
_geom_angle_publ_flag
C1 Pt1 C11 177.8(2) . . ?
C1 Pt1 P1 86.83(16) . . ?
C11 Pt1 P1 95.14(14) . . ?
C1 Pt1 P2 93.38(16) . . ?
C11 Pt1 P2 84.58(13) . . ?
P1 Pt1 P2 175.21(4) . . ?
C31 Pt2 C31 179.5(2) . 2 ?
C31 Pt2 P3 93.37(14) . . ?
C31 Pt2 P3 86.60(14) 2 . ?
C31 Pt2 P3 86.60(14) . 2 ?
C31 Pt2 P3 93.37(14) 2 2 ?
P3 Pt2 P3 173.94(5) . 2 ?
C41 Pt3 C41 178.8(3) . 2 ?
C41 Pt3 P4 87.17(15) . . ?
C41 Pt3 P4 92.87(15) 2 . ?
C41 Pt3 P4 92.87(15) . 2 ?
C41 Pt3 P4 87.17(15) 2 2 ?
P4 Pt3 P4 176.19(5) . 2 ?
C101 P1 C111 101.3(3) . . ?
C101 P1 C132 105.3(2) . . ?
C111 P1 C132 104.0(2) . . ?
C101 P1 Pt1 117.36(18) . . ?
C111 P1 Pt1 117.6(2) . . ?
C132 P1 Pt1 109.78(15) . . ?
C201 P2 C211 103.3(2) . . ?
C201 P2 C232 102.8(2) . . ?
C211 P2 C232 107.6(2) . . ?
C201 P2 Pt1 117.48(15) . . ?
C211 P2 Pt1 114.27(15) . . ?
C232 P2 Pt1 110.36(14) . . ?
C311 P3 C301 104.7(2) . . ?
C311 P3 C332 104.4(2) . . ?
C301 P3 C332 104.1(2) . . ?
C311 P3 Pt2 116.79(17) . . ?
C301 P3 Pt2 116.30(17) . . ?
C332 P3 Pt2 109.24(15) . . ?
C401 P4 C411 104.2(2) . . ?
C401 P4 C341 103.8(2) . . ?
C411 P4 C341 107.6(2) . . ?
C401 P4 Pt3 116.82(17) . . ?
C411 P4 Pt3 113.87(18) . . ?
C341 P4 Pt3 109.70(16) . . ?
N1 N1 C137 105(2) 3 . ?
N1 N1 C137 38.5(13) 3 3 ?
C137 N1 C137 106.9(14) . 3 ?
C237 N2 C237 117.1(8) . 3 ?
C338 N3 C337 117.2(6) . . ?
C2 C1 Pt1 177.4(5) . . ?
Cl1 C01 Cl2 95.9(6) . . ?
Cl1 C01 H01A 112.6 . . ?
Cl2 C01 H01A 112.6 . . ?
Cl1 C01 H01B 112.6 . . ?
Cl2 C01 H01B 112.6 . . ?
H01A C01 H01B 110.1 . . ?
C1 C2 C3 178.1(7) . . ?
C8 C3 C4 118.0(7) . . ?
C8 C3 C2 121.9(7) . . ?
C4 C3 C2 120.0(8) . . ?
C3 C4 C5 118.9(11) . . ?
C3 C4 H4A 120.5 . . ?
C5 C4 H4A 120.5 . . ?
C6 C5 C4 120.4(10) . . ?
C6 C5 H5A 119.8 . . ?
C4 C5 H5A 119.8 . . ?
C7 C6 C5 119.3(8) . . ?
C7 C6 H6A 120.4 . . ?
C5 C6 H6A 120.4 . . ?
C6 C7 C8 121.6(11) . . ?
C6 C7 H7A 119.2 . . ?
C8 C7 H7A 119.2 . . ?
C3 C8 C7 121.8(10) . . ?
C3 C8 H8A 119.1 . . ?
C7 C8 H8A 119.1 . . ?
C12 C11 Pt1 173.3(4) . . ?
C11 C12 C13 176.1(6) . . ?
C14 C13 C18 118.3(7) . . ?
C14 C13 C12 121.8(7) . . ?
C18 C13 C12 119.9(6) . . ?
C15 C14 C13 120.4(10) . . ?
C15 C14 H14A 119.8 . . ?
C13 C14 H14A 119.8 . . ?
C16 C15 C14 120.2(9) . . ?
C16 C15 H15A 119.9 . . ?
C14 C15 H15A 119.9 . . ?
C17 C16 C15 120.8(8) . . ?
C17 C16 H16A 119.6 . . ?
C15 C16 H16A 119.6 . . ?
C16 C17 C18 119.7(10) . . ?
C16 C17 H17A 120.2 . . ?
C18 C17 H17A 120.2 . . ?
C17 C18 C13 120.6(8) . . ?
C17 C18 H18A 119.7 . . ?
C13 C18 H18A 119.7 . . ?
C32 C31 Pt2 174.7(4) . . ?
C31 C32 C33 175.5(5) . . ?
C34 C33 C38 118.4(5) . . ?
C34 C33 C32 120.5(5) . . ?
C38 C33 C32 121.1(5) . . ?
C35 C34 C33 121.0(6) . . ?
C35 C34 H34A 119.5 . . ?
C33 C34 H34A 119.5 . . ?
C36 C35 C34 120.3(6) . . ?
C36 C35 H35A 119.8 . . ?
C34 C35 H35A 119.8 . . ?
C35 C36 C37 118.8(6) . . ?
C35 C36 H36A 120.6 . . ?
C37 C36 H36A 120.6 . . ?
C38 C37 C36 121.1(6) . . ?
C38 C37 H37A 119.4 . . ?
C36 C37 H37A 119.4 . . ?
C37 C38 C33 120.3(6) . . ?
C37 C38 H38A 119.9 . . ?
C33 C38 H38A 119.9 . . ?
C42 C41 Pt3 176.1(5) . . ?
C41 C42 C43 177.9(6) . . ?
C44 C43 C48 119.0(5) . . ?
C44 C43 C42 121.1(5) . . ?
C48 C43 C42 119.9(5) . . ?
C45 C44 C43 120.9(6) . . ?
C45 C44 H44A 119.5 . . ?
C43 C44 H44A 119.5 . . ?
C46 C45 C44 120.3(6) . . ?
C46 C45 H45A 119.9 . . ?
C44 C45 H45A 119.9 . . ?
C45 C46 C47 119.6(6) . . ?
C45 C46 H46A 120.2 . . ?
C47 C46 H46A 120.2 . . ?
C48 C47 C46 120.6(7) . . ?
C48 C47 H47A 119.7 . . ?
C46 C47 H47A 119.7 . . ?
C47 C48 C43 119.6(6) . . ?
C47 C48 H48A 120.2 . . ?
C43 C48 H48A 120.2 . . ?
C106 C101 C102 120.0(6) . . ?
C106 C101 P1 122.5(4) . . ?
C102 C101 P1 117.5(4) . . ?
C103 C102 C101 120.1(6) . . ?
C103 C102 H10A 119.9 . . ?
C101 C102 H10A 119.9 . . ?
C102 C103 C104 121.0(7) . . ?
C102 C103 H10B 119.5 . . ?
C104 C103 H10B 119.5 . . ?
C105 C104 C103 119.6(6) . . ?
C105 C104 H10C 120.2 . . ?
C103 C104 H10C 120.2 . . ?
C104 C105 C106 120.2(6) . . ?
C104 C105 H10D 119.9 . . ?
C106 C105 H10D 119.9 . . ?
C101 C106 C105 119.1(6) . . ?
C101 C106 H10E 120.5 . . ?
C105 C106 H10E 120.5 . . ?
C116 C111 C112 118.7(6) . . ?
C116 C111 P1 120.9(5) . . ?
C112 C111 P1 120.2(5) . . ?
C111 C112 C113 120.5(9) . . ?
C111 C112 H11A 119.8 . . ?
C113 C112 H11A 119.8 . . ?
C114 C113 C112 119.6(9) . . ?
C114 C113 H11B 120.2 . . ?
C112 C113 H11B 120.2 . . ?
C115 C114 C113 120.1(7) . . ?
C115 C114 H11C 119.9 . . ?
C113 C114 H11C 119.9 . . ?
C114 C115 C116 120.7(10) . . ?
C114 C115 H11D 119.6 . . ?
C116 C115 H11D 119.6 . . ?
C115 C116 C111 120.3(9) . . ?
C115 C116 H11E 119.8 . . ?
C111 C116 H11E 119.8 . . ?
C132 C131 C132 120.0(6) 3 . ?
C132 C131 H13A 120.0 3 . ?
C132 C131 H13A 120.0 . . ?
C133 C132 C131 119.8(5) . . ?
C133 C132 P1 122.4(4) . . ?
C131 C132 P1 117.8(3) . . ?
C132 C133 C134 120.5(5) . . ?
C132 C133 H13B 119.8 . . ?
C134 C133 H13B 119.8 . . ?
C133 C134 C133 119.5(6) 3 . ?
C133 C134 C135 120.3(3) 3 . ?
C133 C134 C135 120.3(3) . . ?
C136 C135 C136 119.0(11) 3 . ?
C136 C135 C134 120.5(6) 3 . ?
C136 C135 C134 120.5(6) . . ?
C135 C136 C137 114.9(13) . . ?
N1 C137 C136 132.5(12) . . ?
N1 C137 N1 36.1(16) . 3 ?
C136 C137 N1 120.1(13) . 3 ?
C202 C201 C206 118.8(5) . . ?
C202 C201 P2 121.5(4) . . ?
C206 C201 P2 119.7(4) . . ?
C201 C202 C203 120.4(6) . . ?
C201 C202 H20A 119.8 . . ?
C203 C202 H20A 119.8 . . ?
C204 C203 C202 120.3(7) . . ?
C204 C203 H20B 119.9 . . ?
C202 C203 H20B 119.9 . . ?
C203 C204 C205 120.0(6) . . ?
C203 C204 H20C 120.0 . . ?
C205 C204 H20C 120.0 . . ?
C204 C205 C206 119.7(6) . . ?
C204 C205 H20D 120.1 . . ?
C206 C205 H20D 120.1 . . ?
C205 C206 C201 120.7(6) . . ?
C205 C206 H20E 119.6 . . ?
C201 C206 H20E 119.6 . . ?
C212 C211 C216 119.6(5) . . ?
C212 C211 P2 118.6(4) . . ?
C216 C211 P2 121.8(4) . . ?
C211 C212 C213 120.2(6) . . ?
C211 C212 H21A 119.9 . . ?
C213 C212 H21A 119.9 . . ?
C214 C213 C212 120.0(7) . . ?
C214 C213 H21B 120.0 . . ?
C212 C213 H21B 120.0 . . ?
C213 C214 C215 120.9(6) . . ?
C213 C214 H21C 119.5 . . ?
C215 C214 H21C 119.5 . . ?
C216 C215 C214 118.6(6) . . ?
C216 C215 H21D 120.7 . . ?
C214 C215 H21D 120.7 . . ?
C211 C216 C215 120.4(5) . . ?
C211 C216 H21E 119.8 . . ?
C215 C216 H21E 119.8 . . ?
C232 C231 C232 120.1(6) 3 . ?
C232 C231 H23A 120.0 3 . ?
C232 C231 H23A 120.0 . . ?
C233 C232 C231 119.5(4) . . ?
C233 C232 P2 123.4(3) . . ?
C231 C232 P2 117.1(3) . . ?
C232 C233 C234 120.7(5) . . ?
C232 C233 H23B 119.7 . . ?
C234 C233 H23B 119.7 . . ?
C233 C234 C233 119.6(6) 3 . ?
C233 C234 C235 120.2(3) 3 . ?
C233 C234 C235 120.2(3) . . ?
C236 C235 C236 117.3(7) . 3 ?
C236 C235 C234 121.4(4) . . ?
C236 C235 C234 121.4(4) 3 . ?
C237 C236 C235 118.7(7) . . ?
C237 C236 H23C 120.6 . . ?
C235 C236 H23C 120.6 . . ?
N2 C237 C236 124.1(7) . . ?
N2 C237 H23D 117.9 . . ?
C236 C237 H23D 117.9 . . ?
C306 C301 C302 119.4(5) . . ?
C306 C301 P3 119.8(4) . . ?
C302 C301 P3 120.8(4) . . ?
C303 C302 C301 120.2(5) . . ?
C303 C302 H30A 119.9 . . ?
C301 C302 H30A 119.9 . . ?
C304 C303 C302 119.9(5) . . ?
C304 C303 H30B 120.0 . . ?
C302 C303 H30B 120.0 . . ?
C303 C304 C305 120.1(5) . . ?
C303 C304 H30C 119.9 . . ?
C305 C304 H30C 119.9 . . ?
C306 C305 C304 119.8(6) . . ?
C306 C305 H30D 120.1 . . ?
C304 C305 H30D 120.1 . . ?
C305 C306 C301 120.6(6) . . ?
C305 C306 H30E 119.7 . . ?
C301 C306 H30E 119.7 . . ?
C312 C311 C316 119.6(5) . . ?
C312 C311 P3 122.6(4) . . ?
C316 C311 P3 117.7(4) . . ?
C311 C312 C313 120.1(6) . . ?
C311 C312 H31A 119.9 . . ?
C313 C312 H31A 119.9 . . ?
C314 C313 C312 120.3(6) . . ?
C314 C313 H31B 119.8 . . ?
C312 C313 H31B 119.8 . . ?
C313 C314 C315 119.0(6) . . ?
C313 C314 H31C 120.5 . . ?
C315 C314 H31C 120.5 . . ?
C316 C315 C314 121.0(6) . . ?
C316 C315 H31D 119.5 . . ?
C314 C315 H31D 119.5 . . ?
C315 C316 C311 119.7(5) . . ?
C315 C316 H31E 120.2 . . ?
C311 C316 H31E 120.2 . . ?
C332 C331 C341 120.2(5) . . ?
C332 C331 H33A 119.9 . . ?
C341 C331 H33A 119.9 . . ?
C333 C332 C331 119.4(4) . . ?
C333 C332 P3 123.2(3) . . ?
C331 C332 P3 117.4(3) . . ?
C332 C333 C334 120.6(4) . . ?
C332 C333 H33B 119.7 . . ?
C334 C333 H33B 119.7 . . ?
C340 C334 C333 119.6(4) . . ?
C340 C334 C335 121.3(4) . . ?
C333 C334 C335 119.1(4) . . ?
C339 C335 C336 117.3(5) . . ?
C339 C335 C334 121.6(5) . . ?
C336 C335 C334 121.1(5) . . ?
C337 C336 C335 119.5(6) . . ?
C337 C336 H33C 120.2 . . ?
C335 C336 H33C 120.2 . . ?
N3 C337 C336 123.2(6) . . ?
N3 C337 H33D 118.4 . . ?
C336 C337 H33D 118.4 . . ?
N3 C338 C339 123.8(7) . . ?
N3 C338 H33E 118.1 . . ?
C339 C338 H33E 118.1 . . ?
C335 C339 C338 118.9(6) . . ?
C335 C339 H33F 120.6 . . ?
C338 C339 H33F 120.6 . . ?
C341 C340 C334 120.5(4) . . ?
C341 C340 H34B 119.7 . . ?
C334 C340 H34B 119.7 . . ?
C340 C341 C331 119.5(4) . . ?
C340 C341 P4 124.0(3) . . ?
C331 C341 P4 116.4(3) . . ?
C402 C401 C406 119.6(5) . . ?
C402 C401 P4 121.2(4) . . ?
C406 C401 P4 118.9(4) . . ?
C403 C402 C401 120.4(5) . . ?
C403 C402 H40A 119.8 . . ?
C401 C402 H40A 119.8 . . ?
C402 C403 C404 120.0(6) . . ?
C402 C403 H40B 120.0 . . ?
C404 C403 H40B 120.0 . . ?
C405 C404 C403 119.7(6) . . ?
C405 C404 H40C 120.2 . . ?
C403 C404 H40C 120.2 . . ?
C404 C405 C406 120.7(6) . . ?
C404 C405 H40D 119.7 . . ?
C406 C405 H40D 119.7 . . ?
C401 C406 C405 119.5(5) . . ?
C401 C406 H40E 120.2 . . ?
C405 C406 H40E 120.2 . . ?
C416 C411 C412 119.2(5) . . ?
C416 C411 P4 121.8(4) . . ?
C412 C411 P4 119.0(4) . . ?
C411 C412 C413 119.6(7) . . ?
C411 C412 H41A 120.2 . . ?
C413 C412 H41A 120.2 . . ?
C414 C413 C412 120.3(7) . . ?
C414 C413 H41B 119.9 . . ?
C412 C413 H41B 119.9 . . ?
C415 C414 C413 119.9(6) . . ?
C415 C414 H41C 120.0 . . ?
C413 C414 H41C 120.0 . . ?
C414 C415 C416 119.7(6) . . ?
C414 C415 H41D 120.2 . . ?
C416 C415 H41D 120.2 . . ?
C411 C416 C415 121.2(6) . . ?
C411 C416 H41E 119.4 . . ?
C415 C416 H41E 119.4 . . ?

loop_
_geom_bond_atom_site_label_1
_geom_bond_atom_site_label_2
_geom_bond_distance
_geom_bond_site_symmetry_2
_geom_bond_publ_flag
Pt1 C1 1.999(5) . ?
Pt1 C11 2.004(5) . ?
Pt1 P1 2.2831(12) . ?
Pt1 P2 2.2845(11) . ?
Pt2 C31 2.000(5) . ?
Pt2 C31 2.000(5) 2 ?
Pt2 P3 2.2880(13) . ?
Pt2 P3 2.2880(13) 2 ?
Pt3 C41 1.991(4) . ?
Pt3 C41 1.991(4) 2 ?
Pt3 P4 2.2828(13) . ?
Pt3 P4 2.2828(13) 2 ?
Cl1 C01 1.814(12) . ?
Cl2 C01 1.886(14) . ?
P1 C101 1.813(6) . ?
P1 C111 1.824(5) . ?
P1 C132 1.829(5) . ?
P2 C201 1.807(4) . ?
P2 C211 1.817(4) . ?
P2 C232 1.829(4) . ?
P3 C311 1.811(5) . ?
P3 C301 1.822(5) . ?
P3 C332 1.826(5) . ?
P4 C401 1.810(5) . ?
P4 C411 1.816(4) . ?
P4 C341 1.827(4) . ?
O1 C03 1.344(16) . ?
N1 N1 0.98(3) 3 ?
N1 C137 1.04(2) . ?
N1 C137 1.61(3) 3 ?
N2 C237 1.321(9) . ?
N2 C237 1.321(9) 3 ?
N3 C338 1.327(10) . ?
N3 C337 1.328(11) . ?
C1 C2 1.213(7) . ?
C01 H01A 0.9900 . ?
C01 H01B 0.9900 . ?
C2 C3 1.439(8) . ?
C3 C8 1.377(12) . ?
C3 C4 1.393(11) . ?
C4 C5 1.427(13) . ?
C4 H4A 0.9500 . ?
C5 C6 1.391(18) . ?
C5 H5A 0.9500 . ?
C6 C7 1.326(18) . ?
C6 H6A 0.9500 . ?
C7 C8 1.385(9) . ?
C7 H7A 0.9500 . ?
C8 H8A 0.9500 . ?
C11 C12 1.212(7) . ?
C12 C13 1.438(8) . ?
C13 C14 1.392(9) . ?
C13 C18 1.394(11) . ?
C14 C15 1.387(12) . ?
C14 H14A 0.9500 . ?
C15 C16 1.365(18) . ?
C15 H15A 0.9500 . ?
C16 C17 1.365(16) . ?
C16 H16A 0.9500 . ?
C17 C18 1.393(9) . ?
C17 H17A 0.9500 . ?
C18 H18A 0.9500 . ?
C31 C32 1.210(7) . ?
C32 C33 1.435(7) . ?
C33 C34 1.392(7) . ?
C33 C38 1.395(8) . ?
C34 C35 1.384(8) . ?
C34 H34A 0.9500 . ?
C35 C36 1.383(10) . ?
C35 H35A 0.9500 . ?
C36 C37 1.391(10) . ?
C36 H36A 0.9500 . ?
C37 C38 1.377(9) . ?
C37 H37A 0.9500 . ?
C38 H38A 0.9500 . ?
C41 C42 1.222(6) . ?
C42 C43 1.430(7) . ?
C43 C44 1.389(8) . ?
C43 C48 1.398(8) . ?
C44 C45 1.386(8) . ?
C44 H44A 0.9500 . ?
C45 C46 1.368(11) . ?
C45 H45A 0.9500 . ?
C46 C47 1.395(12) . ?
C46 H46A 0.9500 . ?
C47 C48 1.388(9) . ?
C47 H47A 0.9500 . ?
C48 H48A 0.9500 . ?
C101 C106 1.386(7) . ?
C101 C102 1.404(8) . ?
C102 C103 1.343(10) . ?
C102 H10A 0.9500 . ?
C103 C104 1.390(11) . ?
C103 H10B 0.9500 . ?
C104 C105 1.383(11) . ?
C104 H10C 0.9500 . ?
C105 C106 1.395(9) . ?
C105 H10D 0.9500 . ?
C106 H10E 0.9500 . ?
C111 C116 1.383(10) . ?
C111 C112 1.386(9) . ?
C112 C113 1.387(9) . ?
C112 H11A 0.9500 . ?
C113 C114 1.378(17) . ?
C113 H11B 0.9500 . ?
C114 C115 1.357(16) . ?
C114 H11C 0.9500 . ?
C115 C116 1.378(9) . ?
C115 H11D 0.9500 . ?
C116 H11E 0.9500 . ?
C131 C132 1.393(5) 3 ?
C131 C132 1.393(5) . ?
C131 H13A 0.9500 . ?
C132 C133 1.378(6) . ?
C133 C134 1.391(6) . ?
C133 H13B 0.9500 . ?
C134 C133 1.391(6) 3 ?
C134 C135 1.469(12) . ?
C135 C136 1.410(11) 3 ?
C135 C136 1.410(11) . ?
C136 C137 1.422(14) . ?
C137 N1 1.61(3) 3 ?
C201 C202 1.379(7) . ?
C201 C206 1.388(7) . ?
C202 C203 1.395(8) . ?
C202 H20A 0.9500 . ?
C203 C204 1.367(11) . ?
C203 H20B 0.9500 . ?
C204 C205 1.381(11) . ?
C204 H20C 0.9500 . ?
C205 C206 1.388(8) . ?
C205 H20D 0.9500 . ?
C206 H20E 0.9500 . ?
C211 C212 1.379(7) . ?
C211 C216 1.391(6) . ?
C212 C213 1.388(9) . ?
C212 H21A 0.9500 . ?
C213 C214 1.364(11) . ?
C213 H21B 0.9500 . ?
C214 C215 1.394(11) . ?
C214 H21C 0.9500 . ?
C215 C216 1.393(8) . ?
C215 H21D 0.9500 . ?
C216 H21E 0.9500 . ?
C231 C232 1.399(5) 3 ?
C231 C232 1.399(5) . ?
C231 H23A 0.9500 . ?
C232 C233 1.380(6) . ?
C233 C234 1.388(6) . ?
C233 H23B 0.9500 . ?
C234 C233 1.388(6) 3 ?
C234 C235 1.490(10) . ?
C235 C236 1.396(7) . ?
C235 C236 1.396(7) 3 ?
C236 C237 1.390(8) . ?
C236 H23C 0.9500 . ?
C237 H23D 0.9500 . ?
C301 C306 1.389(8) . ?
C301 C302 1.392(7) . ?
C302 C303 1.392(7) . ?
C302 H30A 0.9500 . ?
C303 C304 1.388(9) . ?
C303 H30B 0.9500 . ?
C304 C305 1.390(10) . ?
C304 H30C 0.9500 . ?
C305 C306 1.388(8) . ?
C305 H30D 0.9500 . ?
C306 H30E 0.9500 . ?
C311 C312 1.385(7) . ?
C311 C316 1.389(7) . ?
C312 C313 1.393(9) . ?
C312 H31A 0.9500 . ?
C313 C314 1.385(10) . ?
C313 H31B 0.9500 . ?
C314 C315 1.386(10) . ?
C314 H31C 0.9500 . ?
C315 C316 1.386(9) . ?
C315 H31D 0.9500 . ?
C316 H31E 0.9500 . ?
C331 C332 1.398(6) . ?
C331 C341 1.400(6) . ?
C331 H33A 0.9500 . ?
C332 C333 1.380(6) . ?
C333 C334 1.395(6) . ?
C333 H33B 0.9500 . ?
C334 C340 1.390(6) . ?
C334 C335 1.488(7) . ?
C335 C339 1.383(8) . ?
C335 C336 1.392(8) . ?
C336 C337 1.383(9) . ?
C336 H33C 0.9500 . ?
C337 H33D 0.9500 . ?
C338 C339 1.390(8) . ?
C338 H33E 0.9500 . ?
C339 H33F 0.9500 . ?
C340 C341 1.380(6) . ?
C340 H34B 0.9500 . ?
C401 C402 1.387(7) . ?
C401 C406 1.389(7) . ?
C402 C403 1.381(8) . ?
C402 H40A 0.9500 . ?
C403 C404 1.391(10) . ?
C403 H40B 0.9500 . ?
C404 C405 1.374(9) . ?
C404 H40C 0.9500 . ?
C405 C406 1.394(8) . ?
C405 H40D 0.9500 . ?
C406 H40E 0.9500 . ?
C411 C416 1.360(8) . ?
C411 C412 1.391(9) . ?
C412 C413 1.392(9) . ?
C412 H41A 0.9500 . ?
C413 C414 1.383(12) . ?
C413 H41B 0.9500 . ?
C414 C415 1.358(10) . ?
C414 H41C 0.9500 . ?
C415 C416 1.399(7) . ?
C415 H41D 0.9500 . ?
C416 H41E 0.9500 . ?
